data_4517585
loop_
_publ_author_name
'Yazdani, Sima'
'Junor, Glen P.'
'Peltier, Jesse L.'
'Gembicky, Milan'
'Jazzar, Rodolphe'
'Grotjahn, Douglas B.'
'Bertrand, Guy'

_publ_section_title
;
 Influence of Carbene and Phosphine Ligands on the Catalytic Activity of
 Gold Complexes in the Hydroamination and Hydrohydrazination of Alkynes
;
_journal_name_full 'ACS Catalysis'
_journal_page_first 5190
_journal_paper_doi 10.1021/acscatal.0c01352
_journal_year 2020
_chemical_formula_moiety 'C44 H66 Au N2, B F4, 2(C6 H6)'
_chemical_formula_sum 'C56 H78 Au B F4 N2'
_chemical_formula_weight 1062.98
_space_group_crystal_system monoclinic
_space_group_IT_number 9
_space_group_name_Hall 'C -2yc'
_space_group_name_H-M_alt 'C 1 c 1'
_atom_sites_solution_hydrogens geom
_atom_sites_solution_primary dual
_audit_creation_date 2020-02-13
_audit_creation_method
;
Olex2 1.2-beta
(compiled 2018.05.29 svn.r3508 for OlexSys, GUI svn.r5506)
;
_cell_angle_alpha 90
_cell_angle_beta 118.402(2)
_cell_angle_gamma 90
_cell_formula_units_Z 4
_cell_length_a 17.9392(11)
_cell_length_b 18.2892(10)
_cell_length_c 17.3878(10)
_cell_measurement_reflns_used 9915
_cell_measurement_temperature 100.0
_cell_measurement_theta_max 25.35
_cell_measurement_theta_min 2.23
_cell_volume 5018.1(5)
_computing_cell_refinement 'SAINT v8.38A (Bruker, 2017)'
_computing_data_collection 'APEX3 v2017.3-0 (Bruker, 2017)'
_computing_data_reduction 'SAINT v8.38A (Bruker, 2017)'
_computing_molecular_graphics 'Olex2 (Dolomanov et al., 2009)'
_computing_publication_material 'Olex2 (Dolomanov et al., 2009)'
_computing_structure_refinement 'XL (Sheldrick, 2008)'
_computing_structure_solution 'ShelXT (Sheldrick, 2015)'
_diffrn_ambient_temperature 100.0
_diffrn_detector 'Bruker APEX-II CCD'
_diffrn_detector_area_resol_mean 8.258
_diffrn_detector_type 'CCD Area Detector'
_diffrn_measured_fraction_theta_full 1.000
_diffrn_measured_fraction_theta_max 1.000
_diffrn_measurement_device 'Kappa Four-Circle Diffractometer'
_diffrn_measurement_device_type 'Bruker APEX II Ultra'
_diffrn_measurement_method '\w and \f scans'
_diffrn_radiation_monochromator 'Double Bounce Multilayer Mirrors'
_diffrn_radiation_probe x-ray
_diffrn_radiation_type MoK\a
_diffrn_radiation_wavelength 0.71073
_diffrn_reflns_av_R_equivalents 0.0340
_diffrn_reflns_av_unetI/netI 0.0272
_diffrn_reflns_Laue_measured_fraction_full 1.000
_diffrn_reflns_Laue_measured_fraction_max 1.000
_diffrn_reflns_limit_h_max 22
_diffrn_reflns_limit_h_min -22
_diffrn_reflns_limit_k_max 22
_diffrn_reflns_limit_k_min -22
_diffrn_reflns_limit_l_max 21
_diffrn_reflns_limit_l_min -21
_diffrn_reflns_number 44280
_diffrn_reflns_point_group_measured_fraction_full 1.000
_diffrn_reflns_point_group_measured_fraction_max 1.000
_diffrn_reflns_theta_full 25.242
_diffrn_reflns_theta_max 26.397
_diffrn_reflns_theta_min 1.704
_diffrn_source 'Micro Focus Rotating Anode'
_diffrn_source_type 'Bruker TXS'
_diffrn_standards_number 0
_exptl_absorpt_coefficient_mu 2.985
_exptl_absorpt_correction_T_max 0.0932
_exptl_absorpt_correction_T_min 0.0683
_exptl_absorpt_correction_type multi-scan
_exptl_absorpt_process_details
'SADABS-2016/2 (Bruker,2016/2) was used for absorption correction. wR2(int) was 0.0451 before and 0.0417 after correction. The Ratio of minimum to maximum transmission is 0.9612. The \l/2 correction factor is Not present.'
_exptl_crystal_colour colourless
_exptl_crystal_colour_primary colourless
_exptl_crystal_density_diffrn 1.407
_exptl_crystal_description block
_exptl_crystal_F_000 2192
_exptl_crystal_size_max 0.12
_exptl_crystal_size_mid 0.06
_exptl_crystal_size_min 0.05
_refine_diff_density_max 0.534
_refine_diff_density_min -0.240
_refine_diff_density_rms 0.052
_refine_ls_abs_structure_details
;
 Refined as an inversion twin.
;
_refine_ls_abs_structure_Flack 0.52(2)
_refine_ls_extinction_method none
_refine_ls_goodness_of_fit_ref 1.040
_refine_ls_hydrogen_treatment constr
_refine_ls_matrix_type full
_refine_ls_number_parameters 686
_refine_ls_number_reflns 10265
_refine_ls_number_restraints 278
_refine_ls_restrained_S_all 1.034
_refine_ls_R_factor_all 0.0310
_refine_ls_R_factor_gt 0.0188
_refine_ls_shift/su_max 0.001
_refine_ls_shift/su_mean 0.000
_refine_ls_structure_factor_coef Fsqd
_refine_ls_weighting_details 'w=1/[\s^2^(Fo^2^)+(0.0178P)^2^+3.5773P] where P=(Fo^2^+2Fc^2^)/3'
_refine_ls_weighting_scheme calc
_refine_ls_wR_factor_gt 0.0427
_refine_ls_wR_factor_ref 0.0476
_reflns_Friedel_coverage 0.998
_reflns_Friedel_fraction_full 1.000
_reflns_Friedel_fraction_max 1.000
_reflns_number_gt 7867
_reflns_number_total 10265
_reflns_threshold_expression 'I > 2\s(I)'
_cod_data_source_file '[(L6)2Au][BF4].cif'
_cod_data_source_block '[(l6)2au][bf4]'
_cod_depositor_comments
;
The following automatic conversions were performed:

data item '_diffrn_radiation_probe' value 'X-ray' was changed to
'x-ray' in accordance with the
/home/data/users/saulius/crontab/automatic-downloads/rss-feeds/ACS/lib/dictionaries/cif_core.dic
dictionary named 'cif_core.dic' version 2.4.2 last updated on
2011-04-26.

Automatic conversion script
Id: cif_fix_values 7556 2019-12-06 15:28:31Z antanas 
;
_cod_database_code 4517585
_shelx_shelxl_version_number 2016/6
_shelx_space_group_comment
;
The symmetry employed for this shelxl refinement is uniquely defined
by the following loop, which should always be used as a source of
symmetry information in preference to the above space-group names.
They are only intended as comments.
;
_shelx_estimated_absorpt_t_max 0.865
_shelx_estimated_absorpt_t_min 0.716
_olex2_refinement_description
;
1. Twinned data refinement
 Scales: 0.48(2)
 0.52(2)
2. Fixed Uiso
 At 1.2 times of:
  All C(H) groups, All C(H,H) groups
 At 1.5 times of:
  All C(H,H,H) groups
3. Restrained distances
 F1-B1 \\sim F3-B1 \\sim F2-B1 \\sim F4-B1
 with sigma of 0.02
 F4-B2 \\sim F2-B2 \\sim F1-B2 \\sim F6-B2
 with sigma of 0.02
4. Uiso/Uaniso restraints and constraints
Uanis(C2A) \\sim Ueq, Uanis(C2) \\sim Ueq: with sigma of 0.005 and sigma for
terminal atoms of 0.01
Uanis(N2) \\sim Ueq: with sigma of 0.005 and sigma for terminal atoms of 0.01
Uanis(C26) = Uanis(C27A)
Uanis(C6) = Uanis(C6A)
Uanis(C4A) = Uanis(C4)
Uanis(C8) = Uanis(C8A)
Uanis(F5) = Uanis(F4)
Uanis(B1) = Uanis(B2)
Uanis(C7A) = Uanis(C3)
5. Rigid body (RIGU) restrains
 F1, F2, F3, F4, B1
 with sigma for 1-2 distances of 0.004 and sigma for 1-3 distances of 0.004
 F2, F5, F6, B2
 with sigma for 1-2 distances of 0.004 and sigma for 1-3 distances of 0.004
 C23, C24A, C25A, C26A, C27A, C28A, C29A, C31
 with sigma for 1-2 distances of 0.002 and sigma for 1-3 distances of 0.002
 C2A, C3A, C4A, C5, C6A, C7A, C9A
 with sigma for 1-2 distances of 0.002 and sigma for 1-3 distances of 0.002
 C24, C25, C26, C27, C28, C30, C31
 with sigma for 1-2 distances of 0.002 and sigma for 1-3 distances of 0.002
 C2, C3, C4, C5, C6, C7, C8, C9
 with sigma for 1-2 distances of 0.002 and sigma for 1-3 distances of 0.002
6. Others
 Sof(C2)=Sof(C3)=Sof(H3A)=Sof(H3B)=Sof(C4)=Sof(H4A)=Sof(H4B)=Sof(C6)=Sof(H6A)=
 Sof(H6B)=Sof(C7)=Sof(H7)=Sof(C8)=Sof(H8A)=Sof(H8B)=Sof(H8C)=Sof(C9)=Sof(H9A)=
 Sof(H9B)=Sof(H9C)=1-FVAR(1)
 Sof(C2A)=Sof(C3A)=Sof(H3AA)=Sof(H3AB)=Sof(C4A)=Sof(H4AA)=Sof(H4AB)=Sof(C6A)=
 Sof(H6AA)=Sof(H6AB)=Sof(C7A)=Sof(H7A)=Sof(C8A)=Sof(H8AA)=Sof(H8AB)=Sof(H8AC)=
 Sof(C9A)=Sof(H9AA)=Sof(H9AB)=Sof(H9AC)=FVAR(1)
 Sof(C24)=Sof(C25)=Sof(H25)=Sof(C26)=Sof(H26A)=Sof(H26B)=Sof(C27)=Sof(H27A)=
 Sof(H27B)=Sof(C28)=Sof(H28A)=Sof(H28B)=Sof(C29)=Sof(H29A)=Sof(H29B)=Sof(H29C)=
 Sof(C30)=Sof(H30A)=Sof(H30B)=Sof(H30C)=1-FVAR(2)
 Sof(C24A)=Sof(C25A)=Sof(H25A)=Sof(C26A)=Sof(H26C)=Sof(H26D)=Sof(C27A)=
 Sof(H27C)=Sof(H27D)=Sof(C28A)=Sof(H28C)=Sof(H28D)=Sof(C29A)=Sof(H29D)=
 Sof(H29E)=Sof(H29F)=Sof(C30A)=Sof(H30D)=Sof(H30E)=Sof(H30F)=FVAR(2)
 Sof(F3)=Sof(F4)=Sof(B1)=1-FVAR(3)
 Sof(F5)=Sof(F6)=Sof(B2)=FVAR(3)
7.a Ternary CH refined with riding coordinates:
 C7(H7), C7A(H7A), C17(H17), C20(H20), C25(H25), C25A(H25A), C39(H39), C42(H42)
7.b Secondary CH2 refined with riding coordinates:
 C3(H3A,H3B), C3A(H3AA,H3AB), C4(H4A,H4B), C4A(H4AA,H4AB), C6(H6A,H6B),
 C6A(H6AA,H6AB), C26(H26A,H26B), C26A(H26C,H26D), C27(H27A,H27B), C27A(H27C,
 H27D), C28(H28A,H28B), C28A(H28C,H28D)
7.c Aromatic/amide H refined with riding coordinates:
 C13(H13), C14(H14), C15(H15), C35(H35), C36(H36), C37(H37), C2S(H2S),
 C3S(H3S), C4S(H4S), C5S(H5S), C6S(H6S), C1S(H1S), C12S(H12S), C7S(H7S),
 C8S(H8S), C9S(H9S), C10S(H10S), C11S(H11S)
7.d Fitted hexagon refined as free rotating group:
 C2S(C3S,C4S,C5S,C6S,C1S), C12S(C7S,C8S,C9S,C10S,C11S)
7.e Idealised Me refined as rotating group:
 C8(H8A,H8B,H8C), C8A(H8AA,H8AB,H8AC), C9(H9A,H9B,H9C), C9A(H9AA,H9AB,H9AC),
 C10(H10A,H10B,H10C), C18(H18A,H18B,H18C), C19(H19A,H19B,H19C), C21(H21A,H21B,
 H21C), C22(H22A,H22B,H22C), C29(H29A,H29B,H29C), C29A(H29D,H29E,H29F),
 C30(H30A,H30B,H30C), C30A(H30D,H30E,H30F), C32(H32A,H32B,H32C), C40(H40A,H40B,
 H40C), C41(H41A,H41B,H41C), C43(H43A,H43B,H43C), C44(H44A,H44B,H44C)
;
_olex2_submission_special_instructions 'No special instructions were received'

loop_
_space_group_symop_operation_xyz
'x, y, z'
'x, -y, z+1/2'
'x+1/2, y+1/2, z'
'x+1/2, -y+1/2, z+1/2'

loop_
_atom_site_label
_atom_site_type_symbol
_atom_site_fract_x
_atom_site_fract_y
_atom_site_fract_z
_atom_site_U_iso_or_equiv
_atom_site_adp_type
_atom_site_occupancy
_atom_site_site_symmetry_order
_atom_site_calc_flag
_atom_site_refinement_flags_posn
_atom_site_refinement_flags_adp
_atom_site_refinement_flags_occupancy
_atom_site_disorder_assembly
_atom_site_disorder_group
Au1 Au 0.4986(2) 0.75000(3) 0.4997(2) 0.02403(5) Uani 1 1 d . . . . .
N1 N 0.5893(13) 0.7444(5) 0.3964(12) 0.026(4) Uani 1 1 d . . . . .
N2 N 0.4120(12) 0.7534(4) 0.6058(10) 0.018(4) Uani 1 1 d . U . . .
C1 C 0.5581(7) 0.7047(7) 0.4358(8) 0.026(3) Uani 1 1 d . . . . .
C2 C 0.5517(10) 0.6196(9) 0.4104(11) 0.017(3) Uani 0.588(12) 1 d . U P A 2
C2A C 0.5842(17) 0.6276(15) 0.4434(17) 0.019(4) Uani 0.412(12) 1 d . U P A 1
C3 C 0.5121(13) 0.6154(14) 0.3109(14) 0.023(3) Uani 0.588(12) 1 d . U P A 2
H3A H 0.453114 0.633587 0.285254 0.027 Uiso 0.588(12) 1 calc R . P A 2
H3B H 0.509440 0.563336 0.294051 0.027 Uiso 0.588(12) 1 calc R . P A 2
C3A C 0.6851(16) 0.6178(17) 0.4847(19) 0.023(5) Uani 0.412(12) 1 d . U P A 1
H3AA H 0.714403 0.634743 0.546155 0.028 Uiso 0.412(12) 1 calc R . P A 1
H3AB H 0.699818 0.565850 0.482865 0.028 Uiso 0.412(12) 1 calc R . P A 1
C4 C 0.5583(15) 0.6583(15) 0.2704(13) 0.029(3) Uani 0.588(12) 1 d . U P A 2
H4A H 0.518775 0.691691 0.224189 0.034 Uiso 0.588(12) 1 calc R . P A 2
H4B H 0.583549 0.624566 0.244572 0.034 Uiso 0.588(12) 1 calc R . P A 2
C4A C 0.711(2) 0.667(2) 0.426(2) 0.029(3) Uani 0.412(12) 1 d . U P A 1
H4AA H 0.753923 0.702560 0.462957 0.034 Uiso 0.412(12) 1 calc R . P A 1
H4AB H 0.736202 0.634908 0.398141 0.034 Uiso 0.412(12) 1 calc R . P A 1
C5 C 0.6356(7) 0.7066(6) 0.3548(7) 0.027(2) Uani 1 1 d . U . . .
C6 C 0.6893(13) 0.6543(14) 0.4131(16) 0.028(3) Uani 0.588(12) 1 d . U P A 2
H6A H 0.733607 0.680610 0.464184 0.033 Uiso 0.588(12) 1 calc R . P A 2
H6B H 0.718174 0.628900 0.384313 0.033 Uiso 0.588(12) 1 calc R . P A 2
C6A C 0.572(2) 0.651(2) 0.294(2) 0.028(3) Uani 0.412(12) 1 d . U P A 1
H6AA H 0.521460 0.677477 0.248753 0.033 Uiso 0.412(12) 1 calc R . P A 1
H6AB H 0.597085 0.622794 0.263985 0.033 Uiso 0.412(12) 1 calc R . P A 1
C7 C 0.6538(10) 0.5986(10) 0.4460(12) 0.020(3) Uani 0.588(12) 1 d . U P A 2
H7 H 0.656002 0.550851 0.419154 0.025 Uiso 0.588(12) 1 calc R . P A 2
C7A C 0.5458(17) 0.6028(18) 0.3421(18) 0.023(3) Uani 0.412(12) 1 d . U P A 1
H7A H 0.568898 0.553233 0.341369 0.027 Uiso 0.412(12) 1 calc R . P A 1
C8 C 0.6995(12) 0.5898(12) 0.5419(12) 0.034(4) Uani 0.588(12) 1 d . U P A 2
H8A H 0.757414 0.573031 0.560180 0.051 Uiso 0.588(12) 1 calc GR . P A 2
H8B H 0.670076 0.553652 0.559426 0.051 Uiso 0.588(12) 1 calc GR . P A 2
H8C H 0.701311 0.636769 0.569849 0.051 Uiso 0.588(12) 1 calc GR . P A 2
C8A C 0.4492(18) 0.5961(18) 0.3000(18) 0.034(4) Uani 0.412(12) 1 d . . P A 1
H8AA H 0.425058 0.642896 0.304554 0.051 Uiso 0.412(12) 1 calc GR . P A 1
H8AB H 0.434450 0.558100 0.330212 0.051 Uiso 0.412(12) 1 calc GR . P A 1
H8AC H 0.426257 0.582833 0.238220 0.051 Uiso 0.412(12) 1 calc GR . P A 1
C9 C 0.5131(13) 0.5766(11) 0.4514(13) 0.029(4) Uani 0.588(12) 1 d . U P A 2
H9A H 0.542707 0.585398 0.514551 0.043 Uiso 0.588(12) 1 calc GR . P A 2
H9B H 0.517017 0.524614 0.439978 0.043 Uiso 0.588(12) 1 calc GR . P A 2
H9C H 0.453442 0.590454 0.427386 0.043 Uiso 0.588(12) 1 calc GR . P A 2
C9A C 0.5582(16) 0.5783(16) 0.4974(18) 0.024(5) Uani 0.412(12) 1 d . U P A 1
H9AA H 0.500840 0.591049 0.485977 0.036 Uiso 0.412(12) 1 calc GR . P A 1
H9AB H 0.597846 0.584951 0.559649 0.036 Uiso 0.412(12) 1 calc GR . P A 1
H9AC H 0.559405 0.527132 0.481159 0.036 Uiso 0.412(12) 1 calc GR . P A 1
C10 C 0.6630(11) 0.7634(7) 0.3096(12) 0.035(4) Uani 1 1 d . . . . .
H10A H 0.700599 0.799087 0.352675 0.053 Uiso 1 1 calc GR . . . .
H10B H 0.613003 0.788585 0.264640 0.053 Uiso 1 1 calc GR . . . .
H10C H 0.693275 0.739296 0.282211 0.053 Uiso 1 1 calc GR . . . .
C11 C 0.5804(7) 0.8258(6) 0.3972(7) 0.018(2) Uani 1 1 d . . . . .
C12 C 0.6430(8) 0.8600(6) 0.4671(8) 0.024(3) Uani 1 1 d . . . . .
C13 C 0.6339(7) 0.9408(6) 0.4670(7) 0.027(3) Uani 1 1 d . . . . .
H13 H 0.675303 0.969095 0.513543 0.032 Uiso 1 1 calc R . . . .
C14 C 0.5680(7) 0.9735(6) 0.4018(7) 0.027(3) Uani 1 1 d . . . . .
H14 H 0.565732 1.025432 0.401895 0.032 Uiso 1 1 calc R . . . .
C15 C 0.5035(7) 0.9370(5) 0.3348(7) 0.021(2) Uani 1 1 d . . . . .
H15 H 0.455058 0.962088 0.292156 0.025 Uiso 1 1 calc R . . . .
C16 C 0.5117(8) 0.8581(7) 0.3312(8) 0.029(3) Uani 1 1 d . . . . .
C17 C 0.4372(6) 0.8186(7) 0.2554(6) 0.029(3) Uani 1 1 d . . . . .
H17 H 0.450763 0.765213 0.259146 0.034 Uiso 1 1 calc R . . . .
C18 C 0.4231(7) 0.8474(7) 0.1663(7) 0.042(3) Uani 1 1 d . . . . .
H18A H 0.374772 0.822062 0.119336 0.063 Uiso 1 1 calc GR . . . .
H18B H 0.474026 0.838489 0.160380 0.063 Uiso 1 1 calc GR . . . .
H18C H 0.411599 0.900031 0.162471 0.063 Uiso 1 1 calc GR . . . .
C19 C 0.3526(7) 0.8284(7) 0.2613(8) 0.036(3) Uani 1 1 d . . . . .
H19A H 0.341549 0.880605 0.263712 0.054 Uiso 1 1 calc GR . . . .
H19B H 0.358354 0.804220 0.314186 0.054 Uiso 1 1 calc GR . . . .
H19C H 0.305347 0.806468 0.209744 0.054 Uiso 1 1 calc GR . . . .
C20 C 0.7159(7) 0.8280(6) 0.5422(7) 0.033(3) Uani 1 1 d . . . . .
H20 H 0.712767 0.773922 0.532798 0.040 Uiso 1 1 calc R . . . .
C21 C 0.7139(8) 0.8422(8) 0.6324(7) 0.039(3) Uani 1 1 d . . . . .
H21A H 0.719165 0.894703 0.645112 0.058 Uiso 1 1 calc GR . . . .
H21B H 0.761010 0.816163 0.679935 0.058 Uiso 1 1 calc GR . . . .
H21C H 0.660104 0.824340 0.627103 0.058 Uiso 1 1 calc GR . . . .
C22 C 0.8001(7) 0.8528(8) 0.5522(8) 0.038(3) Uani 1 1 d . . . . .
H22A H 0.800844 0.846471 0.496617 0.057 Uiso 1 1 calc GR . . . .
H22B H 0.845542 0.823522 0.597564 0.057 Uiso 1 1 calc GR . . . .
H22C H 0.808828 0.904477 0.569062 0.057 Uiso 1 1 calc GR . . . .
C23 C 0.4433(7) 0.7958(8) 0.5664(7) 0.027(3) Uani 1 1 d . U . . .
C24 C 0.4133(18) 0.8792(14) 0.5612(17) 0.017(4) Uani 0.454(13) 1 d . U P B 2
C24A C 0.4402(13) 0.8713(13) 0.5871(13) 0.022(3) Uani 0.546(13) 1 d . U P B 1
C25 C 0.4510(16) 0.9017(15) 0.6513(16) 0.025(4) Uani 0.454(13) 1 d . U P B 2
H25 H 0.431859 0.952795 0.652734 0.030 Uiso 0.454(13) 1 calc R . P B 2
C25A C 0.3550(12) 0.8972(13) 0.5568(13) 0.026(4) Uani 0.546(13) 1 d . U P B 1
H25A H 0.358979 0.946617 0.583161 0.032 Uiso 0.546(13) 1 calc R . P B 1
C26 C 0.4165(12) 0.8495(13) 0.7044(15) 0.017(2) Uani 0.454(13) 1 d . U P B 2
H26A H 0.465453 0.831225 0.758440 0.021 Uiso 0.454(13) 1 calc R . P B 2
H26B H 0.380560 0.878923 0.721691 0.021 Uiso 0.454(13) 1 calc R . P B 2
C26A C 0.3043(12) 0.8453(13) 0.5906(14) 0.018(3) Uani 0.546(13) 1 d . U P B 1
H26C H 0.278619 0.874404 0.619966 0.022 Uiso 0.546(13) 1 calc R . P B 1
H26D H 0.258810 0.818319 0.541188 0.022 Uiso 0.546(13) 1 calc R . P B 1
C27 C 0.2810(15) 0.8309(15) 0.5666(15) 0.019(3) Uani 0.454(13) 1 d . U P B 2
H27A H 0.243737 0.792419 0.526966 0.023 Uiso 0.454(13) 1 calc R . P B 2
H27B H 0.248188 0.860635 0.587612 0.023 Uiso 0.454(13) 1 calc R . P B 2
C27A C 0.4434(11) 0.8384(11) 0.7271(12) 0.017(2) Uani 0.546(13) 1 d . U P B 1
H27C H 0.483978 0.805419 0.773038 0.021 Uiso 0.546(13) 1 calc R . P B 1
H27D H 0.418889 0.871250 0.754474 0.021 Uiso 0.546(13) 1 calc R . P B 1
C28 C 0.3176(17) 0.8794(16) 0.5197(18) 0.024(5) Uani 0.454(13) 1 d . U P B 2
H28A H 0.294074 0.862645 0.458374 0.029 Uiso 0.454(13) 1 calc R . P B 2
H28B H 0.298307 0.930340 0.518380 0.029 Uiso 0.454(13) 1 calc R . P B 2
C28A C 0.4922(14) 0.8855(15) 0.6904(14) 0.024(4) Uani 0.546(13) 1 d . U P B 1
H28C H 0.551708 0.869043 0.714412 0.029 Uiso 0.546(13) 1 calc R . P B 1
H28D H 0.491550 0.937936 0.704166 0.029 Uiso 0.546(13) 1 calc R . P B 1
C29 C 0.4457(17) 0.9226(16) 0.5070(18) 0.033(7) Uani 0.454(13) 1 d . . P B 2
H29A H 0.507073 0.915957 0.532201 0.049 Uiso 0.454(13) 1 calc GR . P B 2
H29B H 0.432945 0.974580 0.507780 0.049 Uiso 0.454(13) 1 calc GR . P B 2
H29C H 0.417611 0.904738 0.446586 0.049 Uiso 0.454(13) 1 calc GR . P B 2
C29A C 0.4881(15) 0.9257(13) 0.5511(16) 0.031(5) Uani 0.546(13) 1 d . U P B 1
H29D H 0.549518 0.920889 0.587661 0.047 Uiso 0.546(13) 1 calc GR . P B 1
H29E H 0.471186 0.976326 0.553372 0.047 Uiso 0.546(13) 1 calc GR . P B 1
H29F H 0.472449 0.912888 0.490610 0.047 Uiso 0.546(13) 1 calc GR . P B 1
C30 C 0.5500(15) 0.9009(16) 0.7026(17) 0.034(4) Uani 0.454(13) 1 d . U P B 2
H30A H 0.569414 0.923965 0.759850 0.051 Uiso 0.454(13) 1 calc GR . P B 2
H30B H 0.572450 0.928049 0.669444 0.051 Uiso 0.454(13) 1 calc GR . P B 2
H30C H 0.570277 0.850314 0.710585 0.051 Uiso 0.454(13) 1 calc GR . P B 2
C30A C 0.2990(14) 0.9056(12) 0.4539(14) 0.042(5) Uani 0.546(13) 1 d . . P B 1
H30D H 0.306253 0.862310 0.424944 0.063 Uiso 0.546(13) 1 calc GR . P B 1
H30E H 0.317133 0.949219 0.434393 0.063 Uiso 0.546(13) 1 calc GR . P B 1
H30F H 0.239261 0.910600 0.438916 0.063 Uiso 0.546(13) 1 calc GR . P B 1
C31 C 0.3712(6) 0.7919(6) 0.6556(6) 0.0211(19) Uani 1 1 d . U . . .
C32 C 0.3301(10) 0.7398(6) 0.6920(11) 0.024(3) Uani 1 1 d . . . . .
H32A H 0.286847 0.710760 0.644302 0.036 Uiso 1 1 calc GR . . . .
H32B H 0.303660 0.767775 0.720683 0.036 Uiso 1 1 calc GR . . . .
H32C H 0.373304 0.707128 0.734688 0.036 Uiso 1 1 calc GR . . . .
C33 C 0.4157(7) 0.6763(7) 0.6031(7) 0.025(3) Uani 1 1 d . . . . .
C34 C 0.4883(7) 0.6385(7) 0.6693(7) 0.019(3) Uani 1 1 d . . . . .
C35 C 0.4917(8) 0.5660(7) 0.6638(7) 0.035(3) Uani 1 1 d . . . . .
H35 H 0.538347 0.541388 0.709421 0.042 Uiso 1 1 calc R . . . .
C36 C 0.4314(7) 0.5236(7) 0.5956(7) 0.027(3) Uani 1 1 d . . . . .
H36 H 0.437592 0.472266 0.592545 0.033 Uiso 1 1 calc R . . . .
C37 C 0.3598(6) 0.5624(7) 0.5306(7) 0.026(3) Uani 1 1 d . . . . .
H37 H 0.315912 0.535363 0.484869 0.031 Uiso 1 1 calc R . . . .
C38 C 0.3522(7) 0.6330(7) 0.5314(6) 0.021(3) Uani 1 1 d . . . . .
C39 C 0.2774(5) 0.6742(6) 0.4530(6) 0.024(3) Uani 1 1 d . . . . .
H39 H 0.283730 0.727941 0.465094 0.029 Uiso 1 1 calc R . . . .
C40 C 0.1905(6) 0.6485(7) 0.4444(8) 0.035(3) Uani 1 1 d . . . . .
H40A H 0.144171 0.673064 0.394349 0.053 Uiso 1 1 calc GR . . . .
H40B H 0.187919 0.661009 0.497878 0.053 Uiso 1 1 calc GR . . . .
H40C H 0.184953 0.595502 0.435464 0.053 Uiso 1 1 calc GR . . . .
C41 C 0.2814(7) 0.6599(7) 0.3717(7) 0.030(3) Uani 1 1 d . . . . .
H41A H 0.280032 0.607022 0.361870 0.045 Uiso 1 1 calc GR . . . .
H41B H 0.334126 0.680190 0.376670 0.045 Uiso 1 1 calc GR . . . .
H41C H 0.232885 0.682924 0.322414 0.045 Uiso 1 1 calc GR . . . .
C42 C 0.5594(7) 0.6798(6) 0.7423(7) 0.033(3) Uani 1 1 d . . . . .
H42 H 0.544559 0.732966 0.733739 0.040 Uiso 1 1 calc R . . . .
C43 C 0.6386(7) 0.6699(7) 0.7351(8) 0.037(3) Uani 1 1 d . . . . .
H43A H 0.656164 0.618602 0.745798 0.056 Uiso 1 1 calc GR . . . .
H43B H 0.683548 0.700845 0.778470 0.056 Uiso 1 1 calc GR . . . .
H43C H 0.627863 0.683917 0.676309 0.056 Uiso 1 1 calc GR . . . .
C44 C 0.5702(7) 0.6578(7) 0.8319(7) 0.040(3) Uani 1 1 d . . . . .
H44A H 0.515501 0.661467 0.831467 0.061 Uiso 1 1 calc GR . . . .
H44B H 0.611146 0.690521 0.876749 0.061 Uiso 1 1 calc GR . . . .
H44C H 0.590856 0.607352 0.844901 0.061 Uiso 1 1 calc GR . . . .
F1 F 0.7022(5) 0.4879(4) 0.7769(7) 0.077(3) Uani 1 1 d D U . . .
F2 F 0.7440(7) 0.38021(14) 0.7437(8) 0.0571(11) Uani 1 1 d D U . . .
F3 F 0.8375(11) 0.4601(12) 0.8280(15) 0.067(6) Uani 0.330(11) 1 d D U P C 2
F4 F 0.7485(11) 0.4910(8) 0.6811(11) 0.056(2) Uani 0.330(11) 1 d D U P C 2
F5 F 0.7967(9) 0.4842(6) 0.7181(8) 0.056(2) Uani 0.670(11) 1 d . U P C 1
F6 F 0.6632(7) 0.4508(8) 0.6548(7) 0.074(3) Uani 0.670(11) 1 d D U P C 1
B1 B 0.7596(14) 0.4550(10) 0.7559(14) 0.040(2) Uani 0.330(11) 1 d D U P C 2
B2 B 0.7358(13) 0.4528(6) 0.7348(10) 0.040(2) Uani 0.670(11) 1 d D U P C 1
C2S C 0.3334(5) 0.4446(5) 0.2719(5) 0.052(3) Uani 1 1 d . . . . .
H2S H 0.391248 0.442055 0.285343 0.062 Uiso 1 1 calc R . . . .
C3S C 0.2702(5) 0.4466(6) 0.1853(5) 0.043(3) Uani 1 1 d G . . . .
H3S H 0.284844 0.445384 0.139456 0.052 Uiso 1 1 calc R . . . .
C4S C 0.1856(5) 0.4503(6) 0.1656(5) 0.035(3) Uani 1 1 d G . . . .
H4S H 0.142404 0.451670 0.106391 0.042 Uiso 1 1 calc R . . . .
C5S C 0.1642(5) 0.4521(5) 0.2326(5) 0.046(3) Uani 1 1 d G . . . .
H5S H 0.106366 0.454628 0.219211 0.055 Uiso 1 1 calc R . . . .
C6S C 0.2274(5) 0.4501(6) 0.3193(5) 0.049(3) Uani 1 1 d G . . . .
H6S H 0.212768 0.451299 0.365098 0.058 Uiso 1 1 calc R . . . .
C1S C 0.3120(5) 0.4464(6) 0.3389(5) 0.061(4) Uani 1 1 d G . . . .
H1S H 0.355210 0.445013 0.398165 0.073 Uiso 1 1 calc R . . . .
C12S C 0.5741(8) 0.2176(4) 0.5645(9) 0.043(4) Uani 1 1 d . . . . .
H12S H 0.624373 0.195065 0.607696 0.051 Uiso 1 1 calc R . . . .
C7S C 0.5087(7) 0.1749(4) 0.5032(9) 0.038(3) Uani 1 1 d G . . . .
H7S H 0.514338 0.123175 0.504493 0.046 Uiso 1 1 calc R . . . .
C8S C 0.4352(8) 0.2078(4) 0.4400(9) 0.040(4) Uani 1 1 d G . . . .
H8S H 0.390500 0.178626 0.398133 0.049 Uiso 1 1 calc R . . . .
C9S C 0.4270(9) 0.2835(4) 0.4382(10) 0.044(4) Uani 1 1 d G . . . .
H9S H 0.376696 0.305968 0.394975 0.053 Uiso 1 1 calc R . . . .
C10S C 0.4923(9) 0.3262(4) 0.4995(10) 0.052(3) Uani 1 1 d G . . . .
H10S H 0.486729 0.377860 0.498177 0.063 Uiso 1 1 calc R . . . .
C11S C 0.5659(9) 0.2932(4) 0.5626(10) 0.043(4) Uani 1 1 d G . . . .
H11S H 0.610569 0.322409 0.604538 0.052 Uiso 1 1 calc R . . . .

loop_
_atom_site_aniso_label
_atom_site_aniso_U_11
_atom_site_aniso_U_22
_atom_site_aniso_U_33
_atom_site_aniso_U_23
_atom_site_aniso_U_13
_atom_site_aniso_U_12
Au1 0.03383(8) 0.01835(7) 0.03181(8) -0.00001(6) 0.02531(6) -0.00159(6)
N1 0.030(7) 0.016(6) 0.035(7) -0.001(3) 0.018(5) 0.000(3)
N2 0.023(5) 0.026(6) 0.015(5) -0.002(3) 0.016(4) 0.000(3)
C1 0.036(6) 0.018(5) 0.040(6) -0.003(5) 0.030(5) 0.003(4)
C2 0.015(4) 0.010(5) 0.023(4) -0.009(4) 0.006(4) -0.003(4)
C2A 0.018(6) 0.021(7) 0.017(5) -0.007(4) 0.006(4) -0.004(5)
C3 0.020(7) 0.022(7) 0.023(5) -0.011(5) 0.008(4) -0.007(7)
C3A 0.018(7) 0.027(13) 0.021(9) -0.010(7) 0.007(6) -0.004(7)
C4 0.031(5) 0.028(7) 0.030(5) -0.012(4) 0.017(4) -0.013(4)
C4A 0.031(5) 0.028(7) 0.030(5) -0.012(4) 0.017(4) -0.013(4)
C5 0.031(4) 0.030(5) 0.031(4) -0.007(3) 0.023(3) -0.008(3)
C6 0.029(6) 0.031(6) 0.028(6) -0.010(4) 0.018(4) -0.003(4)
C6A 0.029(6) 0.031(6) 0.028(6) -0.010(4) 0.018(4) -0.003(4)
C7 0.018(5) 0.022(6) 0.022(6) -0.008(5) 0.010(4) 0.007(5)
C7A 0.020(7) 0.022(7) 0.023(5) -0.011(5) 0.008(4) -0.007(7)
C8 0.028(6) 0.045(10) 0.022(6) -0.002(5) 0.006(5) -0.003(6)
C8A 0.028(6) 0.045(10) 0.022(6) -0.002(5) 0.006(5) -0.003(6)
C9 0.038(9) 0.018(8) 0.038(8) -0.013(7) 0.024(8) -0.008(7)
C9A 0.024(11) 0.023(13) 0.028(10) -0.007(9) 0.016(9) -0.002(10)
C10 0.031(7) 0.046(6) 0.038(8) -0.009(6) 0.024(6) 0.006(5)
C11 0.030(6) 0.010(6) 0.024(6) -0.003(5) 0.020(5) -0.007(5)
C12 0.038(6) 0.010(4) 0.044(6) 0.005(4) 0.034(5) 0.000(4)
C13 0.042(7) 0.012(5) 0.036(6) -0.004(5) 0.026(6) -0.010(5)
C14 0.037(6) 0.015(6) 0.039(6) 0.002(5) 0.027(5) -0.004(5)
C15 0.028(6) 0.009(5) 0.034(6) 0.005(4) 0.022(5) 0.005(4)
C16 0.041(7) 0.024(7) 0.039(7) -0.008(5) 0.032(6) -0.007(5)
C17 0.014(4) 0.038(7) 0.024(5) -0.006(5) 0.001(4) -0.004(5)
C18 0.037(6) 0.064(8) 0.023(6) 0.000(5) 0.013(5) -0.002(6)
C19 0.036(6) 0.035(7) 0.042(7) 0.001(5) 0.023(5) -0.001(5)
C20 0.053(6) 0.023(6) 0.043(6) -0.007(5) 0.039(5) -0.012(5)
C21 0.053(7) 0.044(8) 0.029(6) 0.004(5) 0.028(5) -0.001(6)
C22 0.031(5) 0.045(8) 0.032(6) 0.001(5) 0.010(5) 0.004(5)
C23 0.033(6) 0.029(5) 0.024(5) 0.002(4) 0.018(5) -0.006(4)
C24 0.026(8) 0.008(8) 0.024(6) 0.009(6) 0.016(6) 0.007(6)
C24A 0.021(7) 0.028(6) 0.019(6) 0.011(5) 0.011(5) -0.001(6)
C25 0.027(6) 0.028(8) 0.028(7) 0.005(5) 0.019(5) 0.000(6)
C25A 0.022(6) 0.030(8) 0.023(7) 0.012(7) 0.008(5) -0.002(6)
C26 0.013(5) 0.023(6) 0.019(5) 0.007(4) 0.010(4) 0.012(4)
C26A 0.015(6) 0.020(7) 0.019(7) -0.001(5) 0.008(5) -0.003(5)
C27 0.019(6) 0.023(8) 0.017(7) -0.002(6) 0.010(5) 0.004(5)
C27A 0.013(5) 0.023(6) 0.019(5) 0.007(4) 0.010(4) 0.012(4)
C28 0.028(8) 0.022(12) 0.027(9) 0.007(8) 0.016(6) 0.009(7)
C28A 0.022(7) 0.031(8) 0.022(5) 0.000(5) 0.012(5) 0.000(6)
C29 0.050(17) 0.017(13) 0.038(14) 0.005(12) 0.028(13) -0.003(13)
C29A 0.043(10) 0.024(9) 0.041(10) 0.012(9) 0.030(10) 0.002(9)
C30 0.026(6) 0.040(10) 0.036(8) -0.013(7) 0.015(6) -0.022(7)
C30A 0.034(9) 0.041(12) 0.041(10) 0.021(8) 0.010(7) 0.003(8)
C31 0.026(4) 0.023(4) 0.023(3) 0.006(3) 0.018(3) 0.009(3)
C32 0.030(6) 0.025(5) 0.027(6) 0.004(4) 0.022(5) -0.009(4)
C33 0.024(6) 0.029(7) 0.030(6) 0.002(5) 0.020(5) 0.001(5)
C34 0.015(5) 0.025(7) 0.015(5) 0.007(4) 0.006(4) 0.003(4)
C35 0.031(7) 0.048(8) 0.025(6) 0.009(5) 0.014(5) -0.005(6)
C36 0.032(6) 0.027(7) 0.029(6) 0.000(5) 0.020(5) -0.003(5)
C37 0.021(5) 0.035(7) 0.021(5) 0.001(5) 0.010(4) -0.005(5)
C38 0.016(5) 0.036(6) 0.008(4) -0.002(4) 0.003(4) -0.008(4)
C39 0.013(4) 0.028(6) 0.015(4) 0.005(4) -0.006(3) 0.004(4)
C40 0.021(5) 0.046(7) 0.038(7) 0.005(5) 0.014(5) -0.006(4)
C41 0.028(5) 0.028(6) 0.030(6) 0.004(4) 0.011(4) -0.001(4)
C42 0.052(7) 0.017(6) 0.035(6) 0.003(5) 0.026(5) 0.003(5)
C43 0.023(5) 0.037(7) 0.041(7) -0.002(5) 0.007(5) -0.014(5)
C44 0.035(6) 0.044(7) 0.032(6) -0.005(5) 0.007(5) 0.000(5)
F1 0.057(4) 0.046(4) 0.142(7) 0.001(4) 0.059(4) 0.020(3)
F2 0.084(3) 0.0289(13) 0.094(3) -0.015(4) 0.071(2) -0.020(4)
F3 0.023(6) 0.069(13) 0.104(11) -0.058(10) 0.025(7) -0.007(6)
F4 0.075(7) 0.033(4) 0.070(6) 0.021(4) 0.044(5) 0.003(5)
F5 0.075(7) 0.033(4) 0.070(6) 0.021(4) 0.044(5) 0.003(5)
F6 0.075(6) 0.070(6) 0.064(5) 0.002(4) 0.021(4) 0.007(4)
B1 0.065(7) 0.030(3) 0.040(6) 0.001(5) 0.037(5) 0.007(6)
B2 0.065(7) 0.030(3) 0.040(6) 0.001(5) 0.037(5) 0.007(6)
C2S 0.046(7) 0.042(6) 0.067(8) -0.010(5) 0.026(6) 0.002(5)
C3S 0.072(8) 0.041(7) 0.044(6) 0.000(5) 0.050(6) 0.003(6)
C4S 0.032(5) 0.035(6) 0.029(5) -0.002(4) 0.007(4) -0.002(4)
C5S 0.050(7) 0.052(6) 0.046(6) -0.014(5) 0.031(5) -0.032(5)
C6S 0.064(8) 0.039(7) 0.042(6) -0.005(5) 0.025(6) -0.020(6)
C1S 0.106(11) 0.037(7) 0.040(6) -0.008(5) 0.034(7) 0.013(7)
C12S 0.036(7) 0.063(11) 0.034(8) -0.010(7) 0.020(6) -0.003(7)
C7S 0.031(6) 0.053(7) 0.031(5) 0.010(8) 0.015(5) 0.014(6)
C8S 0.031(7) 0.072(13) 0.021(6) -0.010(7) 0.014(5) -0.005(7)
C9S 0.030(7) 0.070(12) 0.031(8) 0.012(7) 0.014(6) 0.019(7)
C10S 0.069(8) 0.048(8) 0.050(7) -0.009(9) 0.038(6) -0.005(8)
C11S 0.038(7) 0.060(12) 0.037(8) -0.001(8) 0.023(6) -0.001(7)

loop_
_atom_type_symbol
_atom_type_description
_atom_type_scat_dispersion_real
_atom_type_scat_dispersion_imag
_atom_type_scat_source
C C 0.0033 0.0016 'International Tables Vol C Tables 4.2.6.8 and 6.1.1.4'
H H 0.0000 0.0000 'International Tables Vol C Tables 4.2.6.8 and 6.1.1.4'
Au Au -2.0133 8.8022 'International Tables Vol C Tables 4.2.6.8 and 6.1.1.4'
B B 0.0013 0.0007 'International Tables Vol C Tables 4.2.6.8 and 6.1.1.4'
F F 0.0171 0.0103 'International Tables Vol C Tables 4.2.6.8 and 6.1.1.4'
N N 0.0061 0.0033 'International Tables Vol C Tables 4.2.6.8 and 6.1.1.4'

loop_
_geom_angle_atom_site_label_1
_geom_angle_atom_site_label_2
_geom_angle_atom_site_label_3
_geom_angle
_geom_angle_site_symmetry_1
_geom_angle_site_symmetry_3
_geom_angle_publ_flag
C23 Au1 C1 178.1(7) . . ?
C1 N1 C5 118.3(10) . . ?
C1 N1 C11 118.5(14) . . ?
C11 N1 C5 123.1(13) . . ?
C23 N2 C31 117.0(10) . . ?
C23 N2 C33 122.0(13) . . ?
C33 N2 C31 121.0(12) . . ?
N1 C1 Au1 122.0(10) . . ?
N1 C1 C2 112.9(12) . . ?
N1 C1 C2A 112.7(15) . . ?
C2 C1 Au1 123.6(10) . . ?
C2A C1 Au1 124.4(13) . . ?
C1 C2 C7 101.4(12) . . ?
C3 C2 C1 107.1(15) . . ?
C3 C2 C7 104.2(15) . . ?
C9 C2 C1 112.4(14) . . ?
C9 C2 C3 117.2(16) . . ?
C9 C2 C7 113.0(15) . . ?
C1 C2A C3A 113(2) . . ?
C1 C2A C7A 103(2) . . ?
C1 C2A C9A 116(2) . . ?
C3A C2A C7A 105(2) . . ?
C9A C2A C3A 105(2) . . ?
C9A C2A C7A 114(2) . . ?
C2 C3 H3A 108.4 . . ?
C2 C3 H3B 108.4 . . ?
C2 C3 C4 115.5(16) . . ?
H3A C3 H3B 107.5 . . ?
C4 C3 H3A 108.4 . . ?
C4 C3 H3B 108.4 . . ?
C2A C3A H3AA 110.8 . . ?
C2A C3A H3AB 110.8 . . ?
H3AA C3A H3AB 108.8 . . ?
C4A C3A C2A 105(2) . . ?
C4A C3A H3AA 110.8 . . ?
C4A C3A H3AB 110.8 . . ?
C3 C4 H4A 110.7 . . ?
C3 C4 H4B 110.7 . . ?
C3 C4 C5 105.4(15) . . ?
H4A C4 H4B 108.8 . . ?
C5 C4 H4A 110.7 . . ?
C5 C4 H4B 110.7 . . ?
C3A C4A H4AA 109.1 . . ?
C3A C4A H4AB 109.1 . . ?
H4AA C4A H4AB 107.9 . . ?
C5 C4A C3A 112(2) . . ?
C5 C4A H4AA 109.1 . . ?
C5 C4A H4AB 109.1 . . ?
N1 C5 C4 104.1(14) . . ?
N1 C5 C4A 108.2(18) . . ?
N1 C5 C6A 103.5(17) . . ?
N1 C5 C10 108.9(10) . . ?
C4A C5 C6A 109.3(19) . . ?
C4A C5 C10 111.7(16) . . ?
C6 C5 N1 108.3(14) . . ?
C6 C5 C4 105.5(15) . . ?
C6 C5 C10 124.3(13) . . ?
C6A C5 C10 114.7(15) . . ?
C10 C5 C4 103.9(12) . . ?
C5 C6 H6A 107.6 . . ?
C5 C6 H6B 107.6 . . ?
C5 C6 C7 119.0(17) . . ?
H6A C6 H6B 107.0 . . ?
C7 C6 H6A 107.6 . . ?
C7 C6 H6B 107.6 . . ?
C5 C6A H6AA 109.5 . . ?
C5 C6A H6AB 109.5 . . ?
H6AA C6A H6AB 108.1 . . ?
C7A C6A C5 111(2) . . ?
C7A C6A H6AA 109.5 . . ?
C7A C6A H6AB 109.5 . . ?
C2 C7 H7 107.9 . . ?
C6 C7 C2 107.5(15) . . ?
C6 C7 H7 107.9 . . ?
C6 C7 C8 114.2(17) . . ?
C8 C7 C2 111.3(14) . . ?
C8 C7 H7 107.9 . . ?
C2A C7A H7A 107.6 . . ?
C6A C7A C2A 112(2) . . ?
C6A C7A H7A 107.6 . . ?
C6A C7A C8A 112(3) . . ?
C8A C7A C2A 110(2) . . ?
C8A C7A H7A 107.6 . . ?
C7 C8 H8A 109.5 . . ?
C7 C8 H8B 109.5 . . ?
C7 C8 H8C 109.5 . . ?
H8A C8 H8B 109.5 . . ?
H8A C8 H8C 109.5 . . ?
H8B C8 H8C 109.5 . . ?
C7A C8A H8AA 109.5 . . ?
C7A C8A H8AB 109.5 . . ?
C7A C8A H8AC 109.5 . . ?
H8AA C8A H8AB 109.5 . . ?
H8AA C8A H8AC 109.5 . . ?
H8AB C8A H8AC 109.5 . . ?
C2 C9 H9A 109.5 . . ?
C2 C9 H9B 109.5 . . ?
C2 C9 H9C 109.5 . . ?
H9A C9 H9B 109.5 . . ?
H9A C9 H9C 109.5 . . ?
H9B C9 H9C 109.5 . . ?
C2A C9A H9AA 109.5 . . ?
C2A C9A H9AB 109.5 . . ?
C2A C9A H9AC 109.5 . . ?
H9AA C9A H9AB 109.5 . . ?
H9AA C9A H9AC 109.5 . . ?
H9AB C9A H9AC 109.5 . . ?
C5 C10 H10A 109.5 . . ?
C5 C10 H10B 109.5 . . ?
C5 C10 H10C 109.5 . . ?
H10A C10 H10B 109.5 . . ?
H10A C10 H10C 109.5 . . ?
H10B C10 H10C 109.5 . . ?
C12 C11 N1 114.8(12) . . ?
C12 C11 C16 126.3(11) . . ?
C16 C11 N1 118.8(12) . . ?
C11 C12 C13 114.4(11) . . ?
C11 C12 C20 128.8(11) . . ?
C20 C12 C13 116.8(10) . . ?
C12 C13 H13 119.9 . . ?
C14 C13 C12 120.1(10) . . ?
C14 C13 H13 119.9 . . ?
C13 C14 H14 118.1 . . ?
C13 C14 C15 123.8(11) . . ?
C15 C14 H14 118.1 . . ?
C14 C15 H15 121.3 . . ?
C14 C15 C16 117.4(10) . . ?
C16 C15 H15 121.3 . . ?
C11 C16 C15 117.7(11) . . ?
C11 C16 C17 126.2(11) . . ?
C15 C16 C17 116.0(11) . . ?
C16 C17 H17 108.5 . . ?
C16 C17 C18 111.2(10) . . ?
C16 C17 C19 111.1(10) . . ?
C18 C17 H17 108.5 . . ?
C18 C17 C19 108.9(9) . . ?
C19 C17 H17 108.5 . . ?
C17 C18 H18A 109.5 . . ?
C17 C18 H18B 109.5 . . ?
C17 C18 H18C 109.5 . . ?
H18A C18 H18B 109.5 . . ?
H18A C18 H18C 109.5 . . ?
H18B C18 H18C 109.5 . . ?
C17 C19 H19A 109.5 . . ?
C17 C19 H19B 109.5 . . ?
C17 C19 H19C 109.5 . . ?
H19A C19 H19B 109.5 . . ?
H19A C19 H19C 109.5 . . ?
H19B C19 H19C 109.5 . . ?
C12 C20 H20 107.0 . . ?
C12 C20 C21 112.4(10) . . ?
C12 C20 C22 114.0(10) . . ?
C21 C20 H20 107.0 . . ?
C22 C20 H20 107.0 . . ?
C22 C20 C21 109.0(9) . . ?
C20 C21 H21A 109.5 . . ?
C20 C21 H21B 109.5 . . ?
C20 C21 H21C 109.5 . . ?
H21A C21 H21B 109.5 . . ?
H21A C21 H21C 109.5 . . ?
H21B C21 H21C 109.5 . . ?
C20 C22 H22A 109.5 . . ?
C20 C22 H22B 109.5 . . ?
C20 C22 H22C 109.5 . . ?
H22A C22 H22B 109.5 . . ?
H22A C22 H22C 109.5 . . ?
H22B C22 H22C 109.5 . . ?
N2 C23 Au1 119.7(10) . . ?
N2 C23 C24 112.0(15) . . ?
N2 C23 C24A 111.0(14) . . ?
C24 C23 Au1 126.9(12) . . ?
C24A C23 Au1 128.8(12) . . ?
C25 C24 C23 103.8(18) . . ?
C25 C24 C28 111(2) . . ?
C25 C24 C29 114(2) . . ?
C28 C24 C23 108(2) . . ?
C28 C24 C29 112(2) . . ?
C29 C24 C23 108(2) . . ?
C23 C24A C25A 112.7(18) . . ?
C23 C24A C28A 111.4(17) . . ?
C23 C24A C29A 113.8(18) . . ?
C25A C24A C28A 107.9(19) . . ?
C25A C24A C29A 108.8(17) . . ?
C28A C24A C29A 101.5(17) . . ?
C24 C25 H25 107.7 . . ?
C24 C25 C26 110(2) . . ?
C24 C25 C30 116(2) . . ?
C26 C25 H25 107.7 . . ?
C30 C25 H25 107.7 . . ?
C30 C25 C26 107.7(19) . . ?
C24A C25A H25A 107.3 . . ?
C24A C25A C26A 111.1(16) . . ?
C24A C25A C30A 115.8(19) . . ?
C26A C25A H25A 107.3 . . ?
C30A C25A H25A 107.3 . . ?
C30A C25A C26A 107.8(16) . . ?
C25 C26 H26A 109.2 . . ?
C25 C26 H26B 109.2 . . ?
H26A C26 H26B 107.9 . . ?
C31 C26 C25 112.0(19) . . ?
C31 C26 H26A 109.2 . . ?
C31 C26 H26B 109.2 . . ?
C25A C26A H26C 110.7 . . ?
C25A C26A H26D 110.7 . . ?
H26C C26A H26D 108.8 . . ?
C31 C26A C25A 105.3(14) . . ?
C31 C26A H26C 110.7 . . ?
C31 C26A H26D 110.7 . . ?
H27A C27 H27B 108.9 . . ?
C28 C27 H27A 110.8 . . ?
C28 C27 H27B 110.8 . . ?
C28 C27 C31 104.6(17) . . ?
C31 C27 H27A 110.8 . . ?
C31 C27 H27B 110.8 . . ?
H27C C27A H27D 107.8 . . ?
C28A C27A H27C 109.0 . . ?
C28A C27A H27D 109.0 . . ?
C31 C27A H27C 109.0 . . ?
C31 C27A H27D 109.0 . . ?
C31 C27A C28A 113.0(15) . . ?
C24 C28 C27 115(2) . . ?
C24 C28 H28A 108.6 . . ?
C24 C28 H28B 108.6 . . ?
C27 C28 H28A 108.6 . . ?
C27 C28 H28B 108.6 . . ?
H28A C28 H28B 107.6 . . ?
C24A C28A H28C 111.1 . . ?
C24A C28A H28D 111.1 . . ?
C27A C28A C24A 103.1(16) . . ?
C27A C28A H28C 111.1 . . ?
C27A C28A H28D 111.1 . . ?
H28C C28A H28D 109.1 . . ?
C24 C29 H29A 109.5 . . ?
C24 C29 H29B 109.5 . . ?
C24 C29 H29C 109.5 . . ?
H29A C29 H29B 109.5 . . ?
H29A C29 H29C 109.5 . . ?
H29B C29 H29C 109.5 . . ?
C24A C29A H29D 109.5 . . ?
C24A C29A H29E 109.5 . . ?
C24A C29A H29F 109.5 . . ?
H29D C29A H29E 109.5 . . ?
H29D C29A H29F 109.5 . . ?
H29E C29A H29F 109.5 . . ?
C25 C30 H30A 109.5 . . ?
C25 C30 H30B 109.5 . . ?
C25 C30 H30C 109.5 . . ?
H30A C30 H30B 109.5 . . ?
H30A C30 H30C 109.5 . . ?
H30B C30 H30C 109.5 . . ?
C25A C30A H30D 109.5 . . ?
C25A C30A H30E 109.5 . . ?
C25A C30A H30F 109.5 . . ?
H30D C30A H30E 109.5 . . ?
H30D C30A H30F 109.5 . . ?
H30E C30A H30F 109.5 . . ?
N2 C31 C27 100.0(13) . . ?
N2 C31 C27A 105.1(12) . . ?
C26 C31 N2 113.7(14) . . ?
C26 C31 C27 105.1(13) . . ?
C26 C31 C32 119.6(14) . . ?
C26A C31 N2 106.8(12) . . ?
C26A C31 C27A 107.5(12) . . ?
C32 C31 N2 113.7(9) . . ?
C32 C31 C26A 109.9(12) . . ?
C32 C31 C27 101.3(13) . . ?
C32 C31 C27A 113.3(12) . . ?
C31 C32 H32A 109.5 . . ?
C31 C32 H32B 109.5 . . ?
C31 C32 H32C 109.5 . . ?
H32A C32 H32B 109.5 . . ?
H32A C32 H32C 109.5 . . ?
H32B C32 H32C 109.5 . . ?
N2 C33 C34 119.4(12) . . ?
N2 C33 C38 122.7(12) . . ?
C34 C33 C38 117.7(11) . . ?
C33 C34 C42 121.0(11) . . ?
C35 C34 C33 118.3(11) . . ?
C35 C34 C42 120.7(10) . . ?
C34 C35 H35 117.6 . . ?
C34 C35 C36 124.7(11) . . ?
C36 C35 H35 117.6 . . ?
C35 C36 H36 122.1 . . ?
C35 C36 C37 115.8(11) . . ?
C37 C36 H36 122.1 . . ?
C36 C37 H37 118.5 . . ?
C38 C37 C36 123.0(10) . . ?
C38 C37 H37 118.5 . . ?
C33 C38 C39 118.5(10) . . ?
C37 C38 C33 120.4(10) . . ?
C37 C38 C39 121.1(9) . . ?
C38 C39 H39 108.9 . . ?
C40 C39 C38 109.8(9) . . ?
C40 C39 H39 108.9 . . ?
C41 C39 C38 109.5(9) . . ?
C41 C39 H39 108.9 . . ?
C41 C39 C40 110.8(8) . . ?
C39 C40 H40A 109.5 . . ?
C39 C40 H40B 109.5 . . ?
C39 C40 H40C 109.5 . . ?
H40A C40 H40B 109.5 . . ?
H40A C40 H40C 109.5 . . ?
H40B C40 H40C 109.5 . . ?
C39 C41 H41A 109.5 . . ?
C39 C41 H41B 109.5 . . ?
C39 C41 H41C 109.5 . . ?
H41A C41 H41B 109.5 . . ?
H41A C41 H41C 109.5 . . ?
H41B C41 H41C 109.5 . . ?
C34 C42 H42 107.6 . . ?
C34 C42 C44 111.8(10) . . ?
C43 C42 C34 109.1(10) . . ?
C43 C42 H42 107.6 . . ?
C43 C42 C44 112.9(10) . . ?
C44 C42 H42 107.6 . . ?
C42 C43 H43A 109.5 . . ?
C42 C43 H43B 109.5 . . ?
C42 C43 H43C 109.5 . . ?
H43A C43 H43B 109.5 . . ?
H43A C43 H43C 109.5 . . ?
H43B C43 H43C 109.5 . . ?
C42 C44 H44A 109.5 . . ?
C42 C44 H44B 109.5 . . ?
C42 C44 H44C 109.5 . . ?
H44A C44 H44B 109.5 . . ?
H44A C44 H44C 109.5 . . ?
H44B C44 H44C 109.5 . . ?
F1 B1 F2 110.2(16) . . ?
F1 B1 F4 104.4(15) . . ?
F3 B1 F1 107.0(15) . . ?
F3 B1 F2 104.5(16) . . ?
F3 B1 F4 117(2) . . ?
F4 B1 F2 113.3(15) . . ?
F1 B2 F2 118.3(17) . . ?
F1 B2 F5 122.1(10) . . ?
F1 B2 F6 96.3(14) . . ?
F2 B2 F5 112.5(15) . . ?
F2 B2 F6 95.1(12) . . ?
F5 B2 F6 105.2(14) . . ?
C3S C2S H2S 120.0 . . ?
C3S C2S C1S 120.0 . . ?
C1S C2S H2S 120.0 . . ?
C2S C3S H3S 120.0 . . ?
C2S C3S C4S 120.0 . . ?
C4S C3S H3S 120.0 . . ?
C3S C4S H4S 120.0 . . ?
C5S C4S C3S 120.0 . . ?
C5S C4S H4S 120.0 . . ?
C4S C5S H5S 120.0 . . ?
C6S C5S C4S 120.0 . . ?
C6S C5S H5S 120.0 . . ?
C5S C6S H6S 120.0 . . ?
C5S C6S C1S 120.0 . . ?
C1S C6S H6S 120.0 . . ?
C2S C1S H1S 120.0 . . ?
C6S C1S C2S 120.0 . . ?
C6S C1S H1S 120.0 . . ?
C7S C12S H12S 120.0 . . ?
C7S C12S C11S 120.0 . . ?
C11S C12S H12S 120.0 . . ?
C12S C7S H7S 120.0 . . ?
C8S C7S C12S 120.0 . . ?
C8S C7S H7S 120.0 . . ?
C7S C8S H8S 120.0 . . ?
C7S C8S C9S 120.0 . . ?
C9S C8S H8S 120.0 . . ?
C8S C9S H9S 120.0 . . ?
C8S C9S C10S 120.0 . . ?
C10S C9S H9S 120.0 . . ?
C9S C10S H10S 120.0 . . ?
C11S C10S C9S 120.0 . . ?
C11S C10S H10S 120.0 . . ?
C12S C11S H11S 120.0 . . ?
C10S C11S C12S 120.0 . . ?
C10S C11S H11S 120.0 . . ?

loop_
_geom_bond_atom_site_label_1
_geom_bond_atom_site_label_2
_geom_bond_distance
_geom_bond_site_symmetry_2
_geom_bond_publ_flag
Au1 C1 2.048(12) . ?
Au1 C23 2.031(14) . ?
N1 C1 1.29(2) . ?
N1 C5 1.50(2) . ?
N1 C11 1.500(12) . ?
N2 C23 1.322(18) . ?
N2 C31 1.545(18) . ?
N2 C33 1.414(13) . ?
C1 C2 1.607(19) . ?
C1 C2A 1.47(3) . ?
C2 C3 1.53(3) . ?
C2 C7 1.67(2) . ?
C2 C9 1.44(3) . ?
C2A C3A 1.61(4) . ?
C2A C7A 1.62(4) . ?
C2A C9A 1.53(4) . ?
C3 H3A 0.9900 . ?
C3 H3B 0.9900 . ?
C3 C4 1.54(3) . ?
C3A H3AA 0.9900 . ?
C3A H3AB 0.9900 . ?
C3A C4A 1.58(5) . ?
C4 H4A 0.9900 . ?
C4 H4B 0.9900 . ?
C4 C5 1.71(3) . ?
C4A H4AA 0.9900 . ?
C4A H4AB 0.9900 . ?
C4A C5 1.51(4) . ?
C5 C6 1.39(3) . ?
C5 C6A 1.52(4) . ?
C5 C10 1.520(19) . ?
C6 H6A 0.9900 . ?
C6 H6B 0.9900 . ?
C6 C7 1.45(3) . ?
C6A H6AA 0.9900 . ?
C6A H6AB 0.9900 . ?
C6A C7A 1.44(4) . ?
C7 H7 1.0000 . ?
C7 C8 1.48(3) . ?
C7A H7A 1.0000 . ?
C7A C8A 1.53(4) . ?
C8 H8A 0.9800 . ?
C8 H8B 0.9800 . ?
C8 H8C 0.9800 . ?
C8A H8AA 0.9800 . ?
C8A H8AB 0.9800 . ?
C8A H8AC 0.9800 . ?
C9 H9A 0.9800 . ?
C9 H9B 0.9800 . ?
C9 H9C 0.9800 . ?
C9A H9AA 0.9800 . ?
C9A H9AB 0.9800 . ?
C9A H9AC 0.9800 . ?
C10 H10A 0.9800 . ?
C10 H10B 0.9800 . ?
C10 H10C 0.9800 . ?
C11 C12 1.353(15) . ?
C11 C16 1.356(16) . ?
C12 C13 1.487(15) . ?
C12 C20 1.460(15) . ?
C13 H13 0.9500 . ?
C13 C14 1.328(15) . ?
C14 H14 0.9500 . ?
C14 C15 1.365(15) . ?
C15 H15 0.9500 . ?
C15 C16 1.455(15) . ?
C16 C17 1.538(16) . ?
C17 H17 1.0000 . ?
C17 C18 1.540(15) . ?
C17 C19 1.580(15) . ?
C18 H18A 0.9800 . ?
C18 H18B 0.9800 . ?
C18 H18C 0.9800 . ?
C19 H19A 0.9800 . ?
C19 H19B 0.9800 . ?
C19 H19C 0.9800 . ?
C20 H20 1.0000 . ?
C20 C21 1.608(15) . ?
C20 C22 1.505(16) . ?
C21 H21A 0.9800 . ?
C21 H21B 0.9800 . ?
C21 H21C 0.9800 . ?
C22 H22A 0.9800 . ?
C22 H22B 0.9800 . ?
C22 H22C 0.9800 . ?
C23 C24 1.61(3) . ?
C23 C24A 1.44(3) . ?
C24 C25 1.44(4) . ?
C24 C28 1.51(4) . ?
C24 C29 1.54(4) . ?
C24A C25A 1.44(3) . ?
C24A C28A 1.60(3) . ?
C24A C29A 1.62(3) . ?
C25 H25 1.0000 . ?
C25 C26 1.64(3) . ?
C25 C30 1.56(3) . ?
C25A H25A 1.0000 . ?
C25A C26A 1.61(3) . ?
C25A C30A 1.59(3) . ?
C26 H26A 0.9900 . ?
C26 H26B 0.9900 . ?
C26 C31 1.35(3) . ?
C26A H26C 0.9900 . ?
C26A H26D 0.9900 . ?
C26A C31 1.54(2) . ?
C27 H27A 0.9900 . ?
C27 H27B 0.9900 . ?
C27 C28 1.55(4) . ?
C27 C31 1.77(3) . ?
C27A H27C 0.9900 . ?
C27A H27D 0.9900 . ?
C27A C28A 1.56(3) . ?
C27A C31 1.55(2) . ?
C28 H28A 0.9900 . ?
C28 H28B 0.9900 . ?
C28A H28C 0.9900 . ?
C28A H28D 0.9900 . ?
C29 H29A 0.9800 . ?
C29 H29B 0.9800 . ?
C29 H29C 0.9800 . ?
C29A H29D 0.9800 . ?
C29A H29E 0.9800 . ?
C29A H29F 0.9800 . ?
C30 H30A 0.9800 . ?
C30 H30B 0.9800 . ?
C30 H30C 0.9800 . ?
C30A H30D 0.9800 . ?
C30A H30E 0.9800 . ?
C30A H30F 0.9800 . ?
C31 C32 1.515(16) . ?
C32 H32A 0.9800 . ?
C32 H32B 0.9800 . ?
C32 H32C 0.9800 . ?
C33 C34 1.439(15) . ?
C33 C38 1.458(15) . ?
C34 C35 1.333(16) . ?
C34 C42 1.507(17) . ?
C35 H35 0.9500 . ?
C35 C36 1.399(16) . ?
C36 H36 0.9500 . ?
C36 C37 1.431(15) . ?
C37 H37 0.9500 . ?
C37 C38 1.298(16) . ?
C38 C39 1.577(13) . ?
C39 H39 1.0000 . ?
C39 C40 1.565(14) . ?
C39 C41 1.474(15) . ?
C40 H40A 0.9800 . ?
C40 H40B 0.9800 . ?
C40 H40C 0.9800 . ?
C41 H41A 0.9800 . ?
C41 H41B 0.9800 . ?
C41 H41C 0.9800 . ?
C42 H42 1.0000 . ?
C42 C43 1.494(16) . ?
C42 C44 1.530(16) . ?
C43 H43A 0.9800 . ?
C43 H43B 0.9800 . ?
C43 H43C 0.9800 . ?
C44 H44A 0.9800 . ?
C44 H44B 0.9800 . ?
C44 H44C 0.9800 . ?
F1 B1 1.383(19) . ?
F1 B2 1.316(18) . ?
F2 B1 1.393(18) . ?
F2 B2 1.337(11) . ?
F3 B1 1.366(19) . ?
F4 B1 1.383(19) . ?
F5 B2 1.38(2) . ?
F6 B2 1.382(16) . ?
C2S H2S 0.9500 . ?
C2S C3S 1.3900 . ?
C2S C1S 1.3900 . ?
C3S H3S 0.9500 . ?
C3S C4S 1.3900 . ?
C4S H4S 0.9500 . ?
C4S C5S 1.3900 . ?
C5S H5S 0.9500 . ?
C5S C6S 1.3900 . ?
C6S H6S 0.9500 . ?
C6S C1S 1.3900 . ?
C1S H1S 0.9500 . ?
C12S H12S 0.9500 . ?
C12S C7S 1.3900 . ?
C12S C11S 1.3900 . ?
C7S H7S 0.9500 . ?
C7S C8S 1.3900 . ?
C8S H8S 0.9500 . ?
C8S C9S 1.3900 . ?
C9S H9S 0.9500 . ?
C9S C10S 1.3900 . ?
C10S H10S 0.9500 . ?
C10S C11S 1.3900 . ?
C11S H11S 0.9500 . ?

loop_
_twin_individual_id
_twin_individual_mass_fraction_refined
1 0.48(2)
2 0.52(2)
